data_7249983
loop_
_publ_author_name
'Baig, K. Mohamed Yusuf'
'Kole, Goutam Kumar'

_publ_section_title
;
 Cd(ii) complexes of 9-anthracenyl-4&#x2032;-benzoate and 4-pyridyl vinyl
 arenes: effect of steric hindrance on the solid-state photoreactivity
;
_journal_issue 11
_journal_name_full CrystEngComm
_journal_page_first 1657
_journal_page_last 1667
_journal_paper_doi 10.1039/D4CE01221F
_journal_volume 27
_journal_year 2025
_chemical_formula_sum 'C70 H56 Cd N2 O7'
_chemical_formula_weight 1149.56
_space_group_crystal_system triclinic
_space_group_IT_number 2
_space_group_name_Hall '-P 1'
_space_group_name_H-M_alt 'P -1'
_atom_sites_solution_hydrogens mixed
_atom_sites_solution_primary difmap
_audit_creation_method SHELXL-2018/3
_audit_update_record
;
2024-10-26 deposited with the CCDC.	2025-02-05 downloaded from the CCDC.
;
_cell_angle_alpha 106.655(2)
_cell_angle_beta 92.239(2)
_cell_angle_gamma 103.923(2)
_cell_formula_units_Z 1
_cell_length_a 7.2804(5)
_cell_length_b 13.7782(10)
_cell_length_c 15.2825(11)
_cell_measurement_reflns_used 9807
_cell_measurement_temperature 298(2)
_cell_measurement_theta_max 27.17
_cell_measurement_theta_min 2.43
_cell_volume 1415.88(18)
_computing_structure_refinement 'SHELXL-2018/3 (Sheldrick, 2018)'
_computing_structure_solution 'SHELXT 2018/2 (Sheldrick, 2018)'
_diffrn_ambient_temperature 298(2)
_diffrn_measured_fraction_theta_full 0.996
_diffrn_measured_fraction_theta_max 0.996
_diffrn_measurement_device_type 'Bruker D8 Quest with Photo II detector'
_diffrn_measurement_method '\f and \w scans'
_diffrn_radiation_type MoK\a
_diffrn_radiation_wavelength 0.71073
_diffrn_reflns_av_R_equivalents 0.0453
_diffrn_reflns_av_unetI/netI 0.0288
_diffrn_reflns_Laue_measured_fraction_full 0.996
_diffrn_reflns_Laue_measured_fraction_max 0.996
_diffrn_reflns_limit_h_max 8
_diffrn_reflns_limit_h_min -8
_diffrn_reflns_limit_k_max 17
_diffrn_reflns_limit_k_min -17
_diffrn_reflns_limit_l_max 18
_diffrn_reflns_limit_l_min -18
_diffrn_reflns_number 38719
_diffrn_reflns_point_group_measured_fraction_full 0.996
_diffrn_reflns_point_group_measured_fraction_max 0.996
_diffrn_reflns_theta_full 25.242
_diffrn_reflns_theta_max 26.020
_diffrn_reflns_theta_min 2.426
_exptl_absorpt_coefficient_mu 0.444
_exptl_absorpt_correction_T_max 0.7455
_exptl_absorpt_correction_T_min 0.6561
_exptl_absorpt_correction_type multi-scan
_exptl_absorpt_process_details 'SadAbs 2016/2 (Bruker AXS)'
_exptl_crystal_colour colourless
_exptl_crystal_density_diffrn 1.348
_exptl_crystal_description block
_exptl_crystal_F_000 594
_exptl_crystal_size_max 0.270
_exptl_crystal_size_mid 0.130
_exptl_crystal_size_min 0.100
_refine_diff_density_max 5.299
_refine_diff_density_min -0.782
_refine_diff_density_rms 0.200
_refine_ls_extinction_method none
_refine_ls_goodness_of_fit_ref 1.123
_refine_ls_hydrogen_treatment mixed
_refine_ls_matrix_type full
_refine_ls_number_parameters 369
_refine_ls_number_reflns 5533
_refine_ls_number_restraints 6
_refine_ls_restrained_S_all 1.122
_refine_ls_R_factor_all 0.0860
_refine_ls_R_factor_gt 0.0842
_refine_ls_shift/su_max 0.000
_refine_ls_shift/su_mean 0.000
_refine_ls_structure_factor_coef Fsqd
_refine_ls_weighting_details 'w=1/[\s^2^(Fo^2^)+(0.1830P)^2^+2.5394P] where P=(Fo^2^+2Fc^2^)/3'
_refine_ls_weighting_scheme calc
_refine_ls_wR_factor_gt 0.2503
_refine_ls_wR_factor_ref 0.2528
_reflns_Friedel_coverage 0.000
_reflns_number_gt 5341
_reflns_number_total 5533
_reflns_threshold_expression 'I > 2\s(I)'
_cod_data_source_file d4ce01221f4.cif
_cod_data_source_block YB103-C
_cod_depositor_comments 'Adding full bibliography for 7249982--7249986.cif.'
_cod_database_code 7249983
_shelx_shelxl_version_number 2018/3
_shelx_space_group_comment
;
The symmetry employed for this shelxl refinement is uniquely defined
by the following loop, which should always be used as a source of
symmetry information in preference to the above space-group names.
They are only intended as comments.
;
_shelx_estimated_absorpt_t_min 0.890
_shelx_estimated_absorpt_t_max 0.957

loop_
_space_group_symop_operation_xyz
'x, y, z'
'-x, -y, -z'

loop_
_atom_site_label
_atom_site_type_symbol
_atom_site_fract_x
_atom_site_fract_y
_atom_site_fract_z
_atom_site_U_iso_or_equiv
_atom_site_adp_type
_atom_site_occupancy
_atom_site_site_symmetry_order
_atom_site_calc_flag
_atom_site_refinement_flags_posn
_atom_site_refinement_flags_adp
_atom_site_refinement_flags_occupancy
_atom_site_disorder_assembly
_atom_site_disorder_group
Cd1 Cd 0.000000 0.000000 0.000000 0.0363(2) Uani 1 2 d S . P . .
O5 O 0.500000 0.500000 0.000000 0.340(19) Uani 1 2 d S U P . .
N1 N -0.0697(8) -0.0454(4) 0.1329(3) 0.0475(11) Uani 1 1 d . . . . .
O1 O 0.2158(6) 0.1479(3) 0.0827(3) 0.0523(10) Uani 1 1 d . . . . .
C1 C 0.1942(8) 0.2395(5) 0.1194(4) 0.0431(12) Uani 1 1 d . . . . .
C2 C 0.3698(8) 0.3241(4) 0.1681(4) 0.0413(12) Uani 1 1 d . . . . .
O2 O 0.0400(7) 0.2610(4) 0.1178(5) 0.081(2) Uani 1 1 d . . . . .
C3 C 0.5479(8) 0.3021(4) 0.1654(4) 0.0433(12) Uani 1 1 d . . . . .
H3 H 0.557417 0.235470 0.133030 0.052 Uiso 1 1 calc R U . . .
O3 O 0.2315(7) -0.0946(5) -0.0256(4) 0.0572(12) Uani 1 1 d . . . . .
H3B H 0.179(11) -0.152(7) -0.059(6) 0.06(2) Uiso 1 1 d . . . . .
C4 C 0.7089(8) 0.3791(4) 0.2106(4) 0.0433(12) Uani 1 1 d . . . . .
H4 H 0.826811 0.364089 0.207733 0.052 Uiso 1 1 calc R U . . .
C5 C 0.6981(8) 0.4792(4) 0.2606(4) 0.0428(12) Uani 1 1 d . . . . .
C7 C 0.3580(9) 0.4238(5) 0.2168(5) 0.0492(14) Uani 1 1 d . . . . .
H7 H 0.240168 0.438978 0.218757 0.059 Uiso 1 1 calc R U . . .
C6 C 0.5208(9) 0.5012(5) 0.2628(5) 0.0533(15) Uani 1 1 d . . . . .
H6 H 0.511456 0.567864 0.295114 0.064 Uiso 1 1 calc R U . . .
C8 C 0.8732(8) 0.5616(4) 0.3111(5) 0.0474(14) Uani 1 1 d . . . . .
C9 C 1.0105(9) 0.6061(5) 0.2612(6) 0.0551(16) Uani 1 1 d . . . . .
C10 C 0.9869(11) 0.5789(6) 0.1631(6) 0.0660(19) Uani 1 1 d . . . . .
H10 H 0.875706 0.531252 0.129950 0.079 Uiso 1 1 calc R U . . .
C11 C 1.1260(14) 0.6223(8) 0.1176(8) 0.086(3) Uani 1 1 d . . . . .
H11 H 1.109525 0.604130 0.053745 0.103 Uiso 1 1 calc R U . . .
C13 C 1.3209(11) 0.7247(6) 0.2591(9) 0.080(3) Uani 1 1 d . . . . .
H13 H 1.432227 0.774097 0.290269 0.096 Uiso 1 1 calc R U . . .
C14 C 1.1815(10) 0.6824(5) 0.3095(7) 0.067(2) Uani 1 1 d . . . . .
C15 C 1.2053(11) 0.7122(6) 0.4054(7) 0.072(2) Uani 1 1 d . . . . .
H15 H 1.315004 0.762696 0.437097 0.087 Uiso 1 1 calc R U . . .
C16 C 1.0728(11) 0.6697(6) 0.4544(6) 0.067(2) Uani 1 1 d . . . . .
C17 C 1.0977(14) 0.6994(8) 0.5534(7) 0.084(3) Uani 1 1 d . . . . .
H17 H 1.204921 0.751763 0.585307 0.101 Uiso 1 1 calc R U . . .
C18 C 0.9706(16) 0.6538(8) 0.6017(7) 0.084(3) Uani 1 1 d . . . . .
H18 H 0.991060 0.675060 0.665547 0.101 Uiso 1 1 calc R U . . .
C19 C 0.8065(14) 0.5739(7) 0.5547(6) 0.072(2) Uani 1 1 d . . . . .
H19 H 0.720164 0.541415 0.587514 0.086 Uiso 1 1 calc R U . . .
C20 C 0.7754(11) 0.5445(6) 0.4604(5) 0.0583(16) Uani 1 1 d . . . . .
H20 H 0.666877 0.491954 0.430508 0.070 Uiso 1 1 calc R U . . .
C21 C 0.9027(9) 0.5913(5) 0.4066(5) 0.0529(15) Uani 1 1 d . . . . .
C22 C -0.0754(10) 0.0294(5) 0.2110(5) 0.0519(14) Uani 1 1 d . . . . .
H22 H -0.050262 0.098619 0.210242 0.062 Uiso 1 1 calc R U . . .
C23 C -0.1169(10) 0.0085(5) 0.2924(5) 0.0526(14) Uani 1 1 d . . . . .
H23 H -0.121731 0.062921 0.344182 0.063 Uiso 1 1 calc R U . . .
C24 C -0.1514(8) -0.0939(5) 0.2970(4) 0.0457(13) Uani 1 1 d . . . . .
C25 C -0.1433(10) -0.1706(5) 0.2156(5) 0.0555(15) Uani 1 1 d . . . . .
H25 H -0.165347 -0.240316 0.214355 0.067 Uiso 1 1 calc R U . . .
C26 C -0.1028(11) -0.1433(5) 0.1369(5) 0.0558(15) Uani 1 1 d . . . . .
H26 H -0.098372 -0.196183 0.083769 0.067 Uiso 1 1 calc R U . . .
C27 C -0.1971(9) -0.1231(5) 0.3797(5) 0.0502(14) Uani 1 1 d . . . . .
H27 H -0.197083 -0.190622 0.379502 0.060 Uiso 1 1 calc R U . . .
C28 C -0.2384(9) -0.0600(5) 0.4547(4) 0.0489(13) Uani 1 1 d . . . . .
H28 H -0.230565 0.008097 0.453809 0.059 Uiso 1 1 calc R U . . .
C29 C -0.2949(8) -0.0829(5) 0.5389(4) 0.0457(13) Uani 1 1 d . . . . .
C30 C -0.3358(10) -0.0029(6) 0.6085(5) 0.0561(15) Uani 1 1 d . . . . .
H30 H -0.323786 0.062674 0.600429 0.067 Uiso 1 1 calc R U . . .
C31 C -0.3940(11) -0.0195(7) 0.6892(5) 0.0625(17) Uani 1 1 d . . . . .
H31 H -0.422597 0.034516 0.734443 0.075 Uiso 1 1 calc R U . . .
C32 C -0.4100(11) -0.1153(7) 0.7031(5) 0.0619(17) Uani 1 1 d . . . . .
H32 H -0.446954 -0.125847 0.757962 0.074 Uiso 1 1 calc R U . . .
C33 C -0.3702(11) -0.1965(6) 0.6344(5) 0.0614(17) Uani 1 1 d . . . . .
H33 H -0.381885 -0.261747 0.642913 0.074 Uiso 1 1 calc R U . . .
C34 C -0.3130(10) -0.1795(6) 0.5529(5) 0.0540(15) Uani 1 1 d . . . . .
H34 H -0.286502 -0.233827 0.507279 0.065 Uiso 1 1 calc R U . . .
C35 C 0.3605(13) -0.0969(9) 0.0449(6) 0.077(2) Uani 1 1 d . . . . .
H35A H 0.330186 -0.059871 0.103606 0.116 Uiso 1 1 calc R U . . .
H35B H 0.488051 -0.064041 0.036763 0.116 Uiso 1 1 calc R U . . .
H35C H 0.350956 -0.168476 0.042207 0.116 Uiso 1 1 calc R U . . .
C12 C 1.2949(14) 0.6949(8) 0.1679(10) 0.089(3) Uani 1 1 d . . . . .
H12 H 1.390268 0.722432 0.136224 0.107 Uiso 1 1 calc R U . . .

loop_
_atom_site_aniso_label
_atom_site_aniso_U_11
_atom_site_aniso_U_22
_atom_site_aniso_U_33
_atom_site_aniso_U_23
_atom_site_aniso_U_13
_atom_site_aniso_U_12
Cd1 0.0420(4) 0.0265(3) 0.0304(3) 0.0010(2) 0.0021(2) 0.0000(2)
O5 0.34(2) 0.35(2) 0.33(2) 0.101(11) 0.043(10) 0.097(11)
N1 0.057(3) 0.043(3) 0.035(2) 0.005(2) 0.006(2) 0.007(2)
O1 0.044(2) 0.036(2) 0.061(3) 0.002(2) -0.0040(18) -0.0018(16)
C1 0.044(3) 0.036(3) 0.038(3) 0.000(2) -0.001(2) 0.006(2)
C2 0.039(3) 0.034(3) 0.042(3) 0.003(2) -0.002(2) 0.003(2)
O2 0.044(3) 0.055(3) 0.109(5) -0.022(3) -0.013(3) 0.011(2)
C3 0.045(3) 0.031(3) 0.044(3) 0.000(2) -0.001(2) 0.007(2)
O3 0.045(2) 0.063(3) 0.052(3) 0.004(2) -0.0030(19) 0.011(2)
C4 0.044(3) 0.028(3) 0.049(3) 0.001(2) -0.001(2) 0.008(2)
C5 0.044(3) 0.025(2) 0.049(3) 0.001(2) -0.005(2) 0.004(2)
C7 0.040(3) 0.043(3) 0.059(4) 0.005(3) -0.002(2) 0.013(2)
C6 0.049(3) 0.037(3) 0.063(4) -0.001(3) -0.005(3) 0.011(2)
C8 0.044(3) 0.025(3) 0.062(4) -0.001(2) -0.009(3) 0.006(2)
C9 0.044(3) 0.036(3) 0.081(5) 0.012(3) 0.000(3) 0.010(2)
C10 0.059(4) 0.048(4) 0.088(6) 0.020(4) 0.010(4) 0.008(3)
C11 0.085(6) 0.075(6) 0.104(8) 0.034(6) 0.033(5) 0.023(5)
C13 0.053(4) 0.045(4) 0.138(9) 0.030(5) 0.005(5) 0.003(3)
C14 0.045(3) 0.038(3) 0.112(7) 0.020(4) -0.004(4) 0.009(3)
C15 0.051(4) 0.044(4) 0.105(7) 0.005(4) -0.025(4) 0.006(3)
C16 0.056(4) 0.041(3) 0.091(6) 0.001(4) -0.023(4) 0.014(3)
C17 0.084(6) 0.067(5) 0.080(6) -0.014(5) -0.041(5) 0.033(5)
C18 0.105(7) 0.068(5) 0.071(5) -0.003(4) -0.028(5) 0.040(5)
C19 0.092(6) 0.063(5) 0.060(5) 0.009(4) -0.006(4) 0.031(4)
C20 0.065(4) 0.044(3) 0.060(4) 0.008(3) -0.006(3) 0.016(3)
C21 0.053(3) 0.038(3) 0.061(4) 0.004(3) -0.011(3) 0.016(3)
C22 0.065(4) 0.040(3) 0.045(3) 0.011(3) 0.010(3) 0.007(3)
C23 0.065(4) 0.046(3) 0.042(3) 0.008(3) 0.011(3) 0.011(3)
C24 0.045(3) 0.051(3) 0.040(3) 0.015(3) 0.004(2) 0.009(2)
C25 0.073(4) 0.041(3) 0.052(4) 0.015(3) 0.012(3) 0.014(3)
C26 0.078(4) 0.040(3) 0.045(3) 0.007(3) 0.013(3) 0.011(3)
C27 0.054(3) 0.048(3) 0.048(3) 0.015(3) 0.005(3) 0.013(3)
C28 0.051(3) 0.051(3) 0.043(3) 0.014(3) 0.001(2) 0.011(3)
C29 0.041(3) 0.053(3) 0.042(3) 0.016(3) 0.001(2) 0.011(2)
C30 0.066(4) 0.055(4) 0.053(4) 0.020(3) 0.009(3) 0.022(3)
C31 0.074(5) 0.064(4) 0.051(4) 0.016(3) 0.015(3) 0.024(4)
C32 0.073(4) 0.074(5) 0.043(3) 0.024(3) 0.012(3) 0.018(4)
C33 0.071(4) 0.059(4) 0.062(4) 0.031(4) 0.008(3) 0.016(3)
C34 0.059(4) 0.057(4) 0.045(3) 0.012(3) 0.005(3) 0.019(3)
C35 0.072(5) 0.102(7) 0.055(4) 0.013(4) 0.002(4) 0.032(5)
C12 0.069(5) 0.062(5) 0.148(11) 0.050(6) 0.035(6) 0.014(4)

loop_
_atom_type_symbol
_atom_type_description
_atom_type_scat_dispersion_real
_atom_type_scat_dispersion_imag
_atom_type_scat_source
C C 0.0033 0.0016 'International Tables Vol C Tables 4.2.6.8 and 6.1.1.4'
H H 0.0000 0.0000 'International Tables Vol C Tables 4.2.6.8 and 6.1.1.4'
N N 0.0061 0.0033 'International Tables Vol C Tables 4.2.6.8 and 6.1.1.4'
O O 0.0106 0.0060 'International Tables Vol C Tables 4.2.6.8 and 6.1.1.4'
Cd Cd -0.8075 1.2024 'International Tables Vol C Tables 4.2.6.8 and 6.1.1.4'

loop_
_geom_angle_atom_site_label_1
_geom_angle_atom_site_label_2
_geom_angle_atom_site_label_3
_geom_angle
_geom_angle_site_symmetry_1
_geom_angle_site_symmetry_3
_geom_angle_publ_flag
O1 Cd1 O1 180.0 . 2 ?
O1 Cd1 N1 89.17(18) . 2 ?
O1 Cd1 N1 90.83(18) 2 2 ?
O1 Cd1 N1 90.83(18) . . ?
O1 Cd1 N1 89.16(18) 2 . ?
N1 Cd1 N1 180.0 2 . ?
O1 Cd1 O3 87.89(17) . 2 ?
O1 Cd1 O3 92.11(17) 2 2 ?
N1 Cd1 O3 92.03(19) 2 2 ?
N1 Cd1 O3 87.97(19) . 2 ?
O1 Cd1 O3 92.11(17) . . ?
O1 Cd1 O3 87.89(17) 2 . ?
N1 Cd1 O3 87.97(19) 2 . ?
N1 Cd1 O3 92.03(19) . . ?
O3 Cd1 O3 180.0 2 . ?
C26 N1 C22 116.8(5) . . ?
C26 N1 Cd1 123.3(4) . . ?
C22 N1 Cd1 119.9(4) . . ?
C1 O1 Cd1 129.4(4) . . ?
O2 C1 O1 123.9(6) . . ?
O2 C1 C2 119.3(5) . . ?
O1 C1 C2 116.8(5) . . ?
C7 C2 C3 119.3(5) . . ?
C7 C2 C1 120.9(5) . . ?
C3 C2 C1 119.8(5) . . ?
C4 C3 C2 120.0(5) . . ?
C4 C3 H3 120.0 . . ?
C2 C3 H3 120.0 . . ?
C35 O3 Cd1 123.9(5) . . ?
C35 O3 H3B 112(6) . . ?
Cd1 O3 H3B 107(6) . . ?
C3 C4 C5 121.1(5) . . ?
C3 C4 H4 119.4 . . ?
C5 C4 H4 119.4 . . ?
C4 C5 C6 118.9(5) . . ?
C4 C5 C8 120.7(5) . . ?
C6 C5 C8 120.4(5) . . ?
C2 C7 C6 120.5(5) . . ?
C2 C7 H7 119.7 . . ?
C6 C7 H7 119.7 . . ?
C7 C6 C5 120.2(6) . . ?
C7 C6 H6 119.9 . . ?
C5 C6 H6 119.9 . . ?
C21 C8 C9 120.5(6) . . ?
C21 C8 C5 119.9(6) . . ?
C9 C8 C5 119.6(6) . . ?
C8 C9 C10 122.8(6) . . ?
C8 C9 C14 119.6(7) . . ?
C10 C9 C14 117.6(7) . . ?
C11 C10 C9 120.7(8) . . ?
C11 C10 H10 119.7 . . ?
C9 C10 H10 119.7 . . ?
C10 C11 C12 119.7(11) . . ?
C10 C11 H11 120.1 . . ?
C12 C11 H11 120.1 . . ?
C12 C13 C14 120.8(8) . . ?
C12 C13 H13 119.6 . . ?
C14 C13 H13 119.6 . . ?
C15 C14 C13 122.0(8) . . ?
C15 C14 C9 118.6(8) . . ?
C13 C14 C9 119.4(9) . . ?
C16 C15 C14 122.2(7) . . ?
C16 C15 H15 118.9 . . ?
C14 C15 H15 118.9 . . ?
C15 C16 C21 119.7(8) . . ?
C15 C16 C17 122.4(8) . . ?
C21 C16 C17 117.9(9) . . ?
C18 C17 C16 122.4(8) . . ?
C18 C17 H17 118.8 . . ?
C16 C17 H17 118.8 . . ?
C17 C18 C19 119.9(9) . . ?
C17 C18 H18 120.1 . . ?
C19 C18 H18 120.1 . . ?
C20 C19 C18 119.7(10) . . ?
C20 C19 H19 120.2 . . ?
C18 C19 H19 120.2 . . ?
C19 C20 C21 122.7(8) . . ?
C19 C20 H20 118.7 . . ?
C21 C20 H20 118.7 . . ?
C8 C21 C20 123.1(6) . . ?
C8 C21 C16 119.4(7) . . ?
C20 C21 C16 117.5(7) . . ?
N1 C22 C23 123.2(6) . . ?
N1 C22 H22 118.4 . . ?
C23 C22 H22 118.4 . . ?
C22 C23 C24 120.2(6) . . ?
C22 C23 H23 119.9 . . ?
C24 C23 H23 119.9 . . ?
C23 C24 C25 115.9(6) . . ?
C23 C24 C27 123.9(6) . . ?
C25 C24 C27 120.2(6) . . ?
C26 C25 C24 120.3(6) . . ?
C26 C25 H25 119.9 . . ?
C24 C25 H25 119.9 . . ?
N1 C26 C25 123.6(6) . . ?
N1 C26 H26 118.2 . . ?
C25 C26 H26 118.2 . . ?
C28 C27 C24 124.3(6) . . ?
C28 C27 H27 117.8 . . ?
C24 C27 H27 117.8 . . ?
C27 C28 C29 128.6(6) . . ?
C27 C28 H28 115.7 . . ?
C29 C28 H28 115.7 . . ?
C34 C29 C30 118.3(6) . . ?
C34 C29 C28 123.9(6) . . ?
C30 C29 C28 117.8(6) . . ?
C31 C30 C29 121.0(7) . . ?
C31 C30 H30 119.5 . . ?
C29 C30 H30 119.5 . . ?
C32 C31 C30 120.4(7) . . ?
C32 C31 H31 119.8 . . ?
C30 C31 H31 119.8 . . ?
C31 C32 C33 119.5(6) . . ?
C31 C32 H32 120.2 . . ?
C33 C32 H32 120.2 . . ?
C34 C33 C32 119.8(7) . . ?
C34 C33 H33 120.1 . . ?
C32 C33 H33 120.1 . . ?
C29 C34 C33 120.9(7) . . ?
C29 C34 H34 119.5 . . ?
C33 C34 H34 119.5 . . ?
O3 C35 H35A 109.5 . . ?
O3 C35 H35B 109.5 . . ?
H35A C35 H35B 109.5 . . ?
O3 C35 H35C 109.5 . . ?
H35A C35 H35C 109.5 . . ?
H35B C35 H35C 109.5 . . ?
C13 C12 C11 121.7(9) . . ?
C13 C12 H12 119.1 . . ?
C11 C12 H12 119.1 . . ?

loop_
_geom_bond_atom_site_label_1
_geom_bond_atom_site_label_2
_geom_bond_distance
_geom_bond_site_symmetry_2
_geom_bond_publ_flag
Cd1 O1 2.246(4) . ?
Cd1 O1 2.246(4) 2 ?
Cd1 N1 2.330(5) 2 ?
Cd1 N1 2.330(5) . ?
Cd1 O3 2.347(5) 2 ?
Cd1 O3 2.347(5) . ?
N1 C26 1.332(9) . ?
N1 C22 1.345(8) . ?
O1 C1 1.277(7) . ?
C1 O2 1.229(8) . ?
C1 C2 1.503(7) . ?
C2 C7 1.387(8) . ?
C2 C3 1.401(8) . ?
C3 C4 1.376(8) . ?
C3 H3 0.9300 . ?
O3 C35 1.415(9) . ?
O3 H3B 0.81(9) . ?
C4 C5 1.395(8) . ?
C4 H4 0.9300 . ?
C5 C6 1.395(8) . ?
C5 C8 1.495(7) . ?
C7 C6 1.390(9) . ?
C7 H7 0.9300 . ?
C6 H6 0.9300 . ?
C8 C21 1.391(10) . ?
C8 C9 1.411(10) . ?
C9 C10 1.430(12) . ?
C9 C14 1.433(10) . ?
C10 C11 1.368(12) . ?
C10 H10 0.9300 . ?
C11 C12 1.413(16) . ?
C11 H11 0.9300 . ?
C13 C12 1.328(16) . ?
C13 C14 1.412(13) . ?
C13 H13 0.9300 . ?
C14 C15 1.396(14) . ?
C15 C16 1.367(14) . ?
C15 H15 0.9300 . ?
C16 C21 1.438(9) . ?
C16 C17 1.442(14) . ?
C17 C18 1.354(16) . ?
C17 H17 0.9300 . ?
C18 C19 1.415(14) . ?
C18 H18 0.9300 . ?
C19 C20 1.374(11) . ?
C19 H19 0.9300 . ?
C20 C21 1.423(11) . ?
C20 H20 0.9300 . ?
C22 C23 1.383(9) . ?
C22 H22 0.9300 . ?
C23 C24 1.395(9) . ?
C23 H23 0.9300 . ?
C24 C25 1.396(9) . ?
C24 C27 1.459(9) . ?
C25 C26 1.382(10) . ?
C25 H25 0.9300 . ?
C26 H26 0.9300 . ?
C27 C28 1.319(9) . ?
C27 H27 0.9300 . ?
C28 C29 1.462(9) . ?
C28 H28 0.9300 . ?
C29 C34 1.384(10) . ?
C29 C30 1.395(10) . ?
C30 C31 1.382(10) . ?
C30 H30 0.9300 . ?
C31 C32 1.375(11) . ?
C31 H31 0.9300 . ?
C32 C33 1.395(11) . ?
C32 H32 0.9300 . ?
C33 C34 1.392(10) . ?
C33 H33 0.9300 . ?
C34 H34 0.9300 . ?
C35 H35A 0.9600 . ?
C35 H35B 0.9600 . ?
C35 H35C 0.9600 . ?
C12 H12 0.9300 . ?
